data_8103732
loop_
_publ_author_name
'Viswanathan, K.'
'Miehe, G.'

_publ_section_title
;
 The crystal structure of low temperature Pb3 (As O4)2
;
_journal_name_full
;
Zeitschrift fuer Kristallographie, Kristallgeometrie, Kristallphysik, 
Kristallchemie (145,1977-148,1979)
;
_journal_page_first 275
_journal_page_last 280
_journal_volume 148
_journal_year 1978
_chemical_formula_sum 'As2 O8 Pb3'
_chemical_name_systematic 'Pb3 (As O4)2'
_space_group_IT_number 14
_symmetry_space_group_name_Hall '-P 2ybc'
_symmetry_space_group_name_H-M 'P 1 21/c 1'
_cell_angle_alpha 90
_cell_angle_beta 115.15
_cell_angle_gamma 90
_cell_formula_units_Z 2
_cell_length_a 7.536
_cell_length_b 6.029
_cell_length_c 9.509
_cell_volume 391.079
_citation_journal_id_ASTM ZKKKAJ
_cod_data_source_file Viswanathan_ZKKKAJ_1978_358.cif
_cod_data_source_block As2O8Pb3
_cod_original_cell_volume 391.0792
_cod_database_code 8103732

loop_
_symmetry_equiv_pos_as_xyz
x,y,z
-x,y+1/2,-z+1/2
-x,-y,-z
x,-y-1/2,z-1/2

loop_
_atom_site_label
_atom_site_type_symbol
_atom_site_fract_x
_atom_site_fract_y
_atom_site_fract_z
_atom_site_occupancy
_atom_site_U_iso_or_equiv
As1 As+5 0.7953 -0.018 0.5964 1 0.0
O2 O-2 0.734 0.291 0.972 1 0.0
O3 O-2 0.312 -0.02 0.281 1 0.0
O1 O-2 0.714 0.752 0.487 1 0.0
Pb2 Pb+2 0.6238 0.0783 0.2128 1 0.0
O4 O-2 0.03 -0.051 0.707 1 0.0
Pb1 Pb+2 0 0 0 1 0.0
